data_7710333
loop_
_publ_author_name
'Magott, Micha\/l'
'Ceglarska, Magdalena'
'Rams, Micha\/l'
'Sieklucka, Barbara'
'Pinkowicz, Dawid'

_publ_section_title
;
 Magnetic interactions controlled by light in the family of Fe(II)-M(IV)
 (M = Mo, W, Nb) hybrid organic-inorganic frameworks
;
_journal_name_full 'Dalton Transactions'
_journal_paper_doi 10.1039/D2DT00777K
_journal_year 2022
_chemical_formula_sum 'C28 H36 Fe2 Mo N12 O17'
_chemical_formula_weight 1020.33
_space_group_crystal_system monoclinic
_space_group_IT_number 15
_space_group_name_Hall '-C 2yc'
_space_group_name_H-M_alt 'C 1 2/c 1'
_atom_sites_solution_hydrogens mixed
_audit_creation_method SHELXL-2018/3
_audit_update_record
;
2022-04-13 deposited with the CCDC.	2022-05-19 downloaded from the CCDC.
;
_cell_angle_alpha 90
_cell_angle_beta 101.721(2)
_cell_angle_gamma 90
_cell_formula_units_Z 4
_cell_length_a 12.9910(6)
_cell_length_b 20.3836(9)
_cell_length_c 15.7673(7)
_cell_measurement_reflns_used 12670
_cell_measurement_temperature 120(2)
_cell_measurement_theta_max 24.71
_cell_measurement_theta_min 2.97
_cell_volume 4088.2(3)
_computing_cell_refinement 'Bruker SAINT'
_computing_data_collection 'Bruker APEX2'
_computing_data_reduction 'Bruker SAINT'
_computing_molecular_graphics 'Bruker SHELXTL, Mercury'
_computing_publication_material 'Bruker SHELXTL, Mercury'
_computing_structure_refinement 'SHELXL-2018/3 (Sheldrick, 2018)'
_computing_structure_solution 'SHELXS-97 (Sheldrick 2008)'
_diffrn_ambient_temperature 120(2)
_diffrn_measured_fraction_theta_full 0.997
_diffrn_measured_fraction_theta_max 0.997
_diffrn_measurement_device_type 'Bruker APEX-II CCD'
_diffrn_measurement_method '\f and \w scans'
_diffrn_radiation_type MoK\a
_diffrn_radiation_wavelength 0.71073
_diffrn_reflns_av_R_equivalents 0.0448
_diffrn_reflns_av_unetI/netI 0.0273
_diffrn_reflns_Laue_measured_fraction_full 0.997
_diffrn_reflns_Laue_measured_fraction_max 0.997
_diffrn_reflns_limit_h_max 15
_diffrn_reflns_limit_h_min -15
_diffrn_reflns_limit_k_max 23
_diffrn_reflns_limit_k_min -23
_diffrn_reflns_limit_l_max 18
_diffrn_reflns_limit_l_min -18
_diffrn_reflns_number 23780
_diffrn_reflns_point_group_measured_fraction_full 0.997
_diffrn_reflns_point_group_measured_fraction_max 0.997
_diffrn_reflns_theta_full 24.732
_diffrn_reflns_theta_max 24.732
_diffrn_reflns_theta_min 3.311
_exptl_absorpt_coefficient_mu 1.087
_exptl_absorpt_correction_T_max 0.7451
_exptl_absorpt_correction_T_min 0.6466
_exptl_absorpt_correction_type multi-scan
_exptl_absorpt_process_details SADABS
_exptl_crystal_colour orange
_exptl_crystal_density_diffrn 1.658
_exptl_crystal_description needle
_exptl_crystal_F_000 2072
_exptl_crystal_preparation 'Magnetic properties'
_exptl_crystal_size_max 0.32
_exptl_crystal_size_mid 0.05
_exptl_crystal_size_min 0.05
_refine_diff_density_max 0.850
_refine_diff_density_min -0.641
_refine_diff_density_rms 0.076
_refine_ls_extinction_method none
_refine_ls_goodness_of_fit_ref 1.095
_refine_ls_hydrogen_treatment mixed
_refine_ls_matrix_type full
_refine_ls_number_parameters 315
_refine_ls_number_reflns 3488
_refine_ls_number_restraints 21
_refine_ls_restrained_S_all 1.101
_refine_ls_R_factor_all 0.0358
_refine_ls_R_factor_gt 0.0295
_refine_ls_shift/su_max 0.000
_refine_ls_shift/su_mean 0.000
_refine_ls_structure_factor_coef Fsqd
_refine_ls_weighting_details 'w=1/[\s^2^(Fo^2^)+(0.0281P)^2^+13.0873P] where P=(Fo^2^+2Fc^2^)/3'
_refine_ls_weighting_scheme calc
_refine_ls_wR_factor_gt 0.0695
_refine_ls_wR_factor_ref 0.0724
_reflns_Friedel_coverage 0.000
_reflns_number_gt 3107
_reflns_number_total 3488
_reflns_threshold_expression 'I > 2\s(I)'
_cod_data_source_file d2dt00777k2.cif
_cod_data_source_block Fe2Mo
_cod_original_sg_symbol_H-M 'C 2/c'
_cod_database_code 7710333
_shelx_shelxl_version_number 2018/3
_shelx_space_group_comment
;
The symmetry employed for this shelxl refinement is uniquely defined
by the following loop, which should always be used as a source of
symmetry information in preference to the above space-group names.
They are only intended as comments.
;

loop_
_space_group_symop_operation_xyz
'x, y, z'
'-x, y, -z+1/2'
'x+1/2, y+1/2, z'
'-x+1/2, y+1/2, -z+1/2'
'-x, -y, -z'
'x, -y, z-1/2'
'-x+1/2, -y+1/2, -z'
'x+1/2, -y+1/2, z-1/2'

loop_
_atom_site_label
_atom_site_type_symbol
_atom_site_fract_x
_atom_site_fract_y
_atom_site_fract_z
_atom_site_U_iso_or_equiv
_atom_site_adp_type
_atom_site_occupancy
_atom_site_site_symmetry_order
_atom_site_calc_flag
_atom_site_refinement_flags_posn
_atom_site_refinement_flags_adp
_atom_site_refinement_flags_occupancy
_atom_site_disorder_assembly
_atom_site_disorder_group
Mo1 Mo 0.500000 0.05815(2) 0.250000 0.00873(10) Uani 1 2 d S T P . .
Fe1 Fe 0.41784(3) 0.15836(2) 0.54709(2) 0.01133(11) Uani 1 1 d . . . . .
O4 O 0.75538(15) 0.63600(9) 0.49967(13) 0.0166(4) Uani 1 1 d . . . . .
O1 O 0.37361(16) 0.25160(9) 0.48038(13) 0.0176(4) Uani 1 1 d D . . . .
H1A H 0.333(2) 0.2846(12) 0.4935(19) 0.021 Uiso 1 1 d D U . . .
H1B H 0.380(2) 0.2617(15) 0.4243(13) 0.021 Uiso 1 1 d D U . . .
O3 O 0.57612(15) 0.18493(9) 0.58489(13) 0.0183(4) Uani 1 1 d . . . . .
O2 O 0.38152(17) 0.20411(10) 0.65811(13) 0.0222(5) Uani 1 1 d D . . . .
H2A H 0.356(2) 0.1749(13) 0.6930(19) 0.027 Uiso 1 1 d D U . . .
H2B H 0.350(2) 0.2440(10) 0.659(2) 0.027 Uiso 1 1 d D U . . .
O5 O 0.71368(19) 0.13865(11) 0.72594(14) 0.0271(5) Uani 1 1 d D . . . .
H5A H 0.665(2) 0.1508(15) 0.6767(16) 0.032 Uiso 1 1 d D U . . .
H5B H 0.716(3) 0.0946(9) 0.727(2) 0.032 Uiso 1 1 d D U . . .
O6 O 0.30221(17) 0.32599(10) 0.67408(14) 0.0238(5) Uani 1 1 d D . . . .
H6A H 0.254(2) 0.3280(17) 0.7084(18) 0.029 Uiso 1 1 d D U . . .
H6B H 0.272(2) 0.3401(16) 0.6192(13) 0.029 Uiso 1 1 d D U . . .
N3 N 0.6584(2) 0.18468(12) 0.30843(16) 0.0221(6) Uani 1 1 d . . . . .
N1 N 0.45463(18) 0.11970(11) 0.43220(15) 0.0156(5) Uani 1 1 d . . . . .
N4 N 0.44926(18) 0.06980(11) 0.61835(14) 0.0151(5) Uani 1 1 d . . . . .
N6 N 0.72488(18) 0.57360(11) 0.50930(14) 0.0150(5) Uani 1 1 d . . . . .
N5 N 0.59456(18) 0.24838(11) 0.57014(15) 0.0164(5) Uani 1 1 d . . . . .
O7 O 0.3939(2) 0.29236(13) 0.31788(16) 0.0395(6) Uani 1 1 d D . . . .
H7A H 0.402(3) 0.2548(13) 0.287(2) 0.047 Uiso 1 1 d D U . . .
H7B H 0.332(2) 0.3120(17) 0.287(2) 0.047 Uiso 1 1 d D U . . .
C4 C 0.4661(2) 0.02415(13) 0.66162(17) 0.0122(6) Uani 1 1 d . . . . .
C2 C 0.3444(2) 0.02384(13) 0.25605(17) 0.0135(6) Uani 1 1 d . . . . .
C5 C 0.6213(2) 0.26538(14) 0.49504(18) 0.0178(6) Uani 1 1 d . . . . .
H5 H 0.625958 0.232965 0.452684 0.021 Uiso 1 1 calc R U . . .
C11 C 0.6178(2) 0.49888(14) 0.56513(18) 0.0165(6) Uani 1 1 d . . . . .
H11 H 0.564390 0.490664 0.596952 0.020 Uiso 1 1 calc R U . . .
C14 C 0.7421(2) 0.46085(14) 0.48404(19) 0.0200(6) Uani 1 1 d . . . . .
H14 H 0.775310 0.426234 0.459422 0.024 Uiso 1 1 calc R U . . .
C13 C 0.7713(2) 0.52441(14) 0.47424(18) 0.0190(6) Uani 1 1 d . . . . .
H13 H 0.824477 0.533842 0.442621 0.023 Uiso 1 1 calc R U . . .
C6 C 0.6418(2) 0.32982(14) 0.48016(19) 0.0179(6) Uani 1 1 d . . . . .
H6 H 0.661340 0.341926 0.427412 0.021 Uiso 1 1 calc R U . . .
N2 N 0.26295(19) 0.00482(12) 0.26336(16) 0.0208(5) Uani 1 1 d . . . . .
C1 C 0.4735(2) 0.09673(13) 0.37055(17) 0.0132(6) Uani 1 1 d . . . . .
C3 C 0.6051(2) 0.13958(14) 0.29009(17) 0.0158(6) Uani 1 1 d . . . . .
C8 C 0.6024(2) 0.35806(14) 0.61693(19) 0.0196(6) Uani 1 1 d . . . . .
H8 H 0.594167 0.389729 0.659255 0.024 Uiso 1 1 calc R U . . .
C9 C 0.6344(2) 0.37786(14) 0.54163(18) 0.0160(6) Uani 1 1 d . . . . .
C12 C 0.6490(2) 0.56230(14) 0.55417(18) 0.0166(6) Uani 1 1 d . . . . .
H12 H 0.617092 0.597853 0.578124 0.020 Uiso 1 1 calc R U . . .
C10 C 0.6640(2) 0.44669(13) 0.52989(17) 0.0153(6) Uani 1 1 d . . . . .
C7 C 0.5829(2) 0.29343(14) 0.63020(19) 0.0207(6) Uani 1 1 d . . . . .
H7 H 0.561253 0.280210 0.681627 0.025 Uiso 1 1 calc R U . . .
O9 O 0.5229(10) 0.4017(6) 0.3013(8) 0.166(5) Uani 0.5 1 d . U P A -1
O8A O 0.0784(4) 0.0565(3) 0.3149(4) 0.0441(13) Uani 0.5 1 d . . P B 1
O8B O 0.0642(4) 0.0044(4) 0.3156(4) 0.0537(15) Uani 0.5 1 d . . P C 2

loop_
_atom_site_aniso_label
_atom_site_aniso_U_11
_atom_site_aniso_U_22
_atom_site_aniso_U_33
_atom_site_aniso_U_23
_atom_site_aniso_U_13
_atom_site_aniso_U_12
Mo1 0.01265(17) 0.00579(17) 0.00832(17) 0.000 0.00345(12) 0.000
Fe1 0.0167(2) 0.0070(2) 0.0104(2) -0.00030(14) 0.00301(16) -0.00049(15)
O4 0.0204(10) 0.0074(9) 0.0218(10) 0.0021(8) 0.0042(8) -0.0027(8)
O1 0.0255(11) 0.0101(10) 0.0178(10) 0.0026(8) 0.0055(9) 0.0043(8)
O3 0.0215(10) 0.0077(10) 0.0243(11) 0.0026(8) 0.0012(8) -0.0037(8)
O2 0.0374(13) 0.0128(11) 0.0185(11) 0.0000(8) 0.0107(9) 0.0046(9)
O5 0.0401(13) 0.0158(11) 0.0221(12) -0.0009(9) -0.0013(10) -0.0010(10)
O6 0.0331(13) 0.0196(11) 0.0191(11) 0.0004(9) 0.0062(10) 0.0059(9)
N3 0.0258(14) 0.0164(13) 0.0247(14) -0.0032(11) 0.0064(11) -0.0073(11)
N1 0.0217(13) 0.0108(12) 0.0151(13) -0.0009(10) 0.0053(10) -0.0023(10)
N4 0.0226(13) 0.0106(12) 0.0126(12) -0.0008(10) 0.0045(10) 0.0006(10)
N6 0.0195(13) 0.0104(12) 0.0141(12) 0.0010(9) 0.0007(10) -0.0036(9)
N5 0.0161(12) 0.0121(12) 0.0197(13) 0.0003(10) 0.0006(10) -0.0034(10)
O7 0.0522(16) 0.0331(15) 0.0368(15) -0.0033(11) 0.0174(12) -0.0024(12)
C4 0.0140(13) 0.0121(14) 0.0111(13) -0.0037(11) 0.0041(11) -0.0022(11)
C2 0.0172(15) 0.0127(14) 0.0109(13) -0.0022(11) 0.0035(11) 0.0022(12)
C5 0.0178(15) 0.0168(15) 0.0187(15) -0.0035(12) 0.0036(12) -0.0023(12)
C11 0.0152(14) 0.0180(15) 0.0163(14) 0.0019(11) 0.0033(12) -0.0024(12)
C14 0.0270(16) 0.0140(15) 0.0206(15) -0.0043(12) 0.0086(13) -0.0033(12)
C13 0.0253(16) 0.0158(15) 0.0180(15) -0.0037(12) 0.0097(12) -0.0051(12)
C6 0.0190(15) 0.0168(15) 0.0183(15) 0.0008(12) 0.0048(12) -0.0029(12)
N2 0.0204(14) 0.0206(13) 0.0218(13) -0.0035(10) 0.0055(11) 0.0000(11)
C1 0.0152(14) 0.0101(13) 0.0141(14) 0.0021(11) 0.0025(11) -0.0023(11)
C3 0.0189(15) 0.0168(15) 0.0131(14) 0.0006(11) 0.0065(11) 0.0025(12)
C8 0.0248(16) 0.0162(15) 0.0177(15) -0.0038(12) 0.0041(12) -0.0040(12)
C9 0.0142(14) 0.0149(14) 0.0176(15) -0.0020(11) 0.0004(11) -0.0035(11)
C12 0.0161(14) 0.0154(14) 0.0179(14) -0.0006(11) 0.0023(11) 0.0016(12)
C10 0.0174(14) 0.0133(14) 0.0141(14) 0.0001(11) 0.0005(11) -0.0031(11)
C7 0.0273(16) 0.0188(16) 0.0161(15) -0.0014(12) 0.0046(12) -0.0062(13)
O9 0.145(9) 0.156(9) 0.184(11) 0.066(8) 0.004(8) 0.072(8)
O8A 0.035(3) 0.052(4) 0.048(3) 0.001(3) 0.013(2) 0.006(3)
O8B 0.039(3) 0.074(5) 0.051(4) 0.004(3) 0.017(3) -0.005(3)

loop_
_atom_type_symbol
_atom_type_description
_atom_type_scat_dispersion_real
_atom_type_scat_dispersion_imag
_atom_type_scat_source
C C 0.0033 0.0016 'International Tables Vol C Tables 4.2.6.8 and 6.1.1.4'
N N 0.0061 0.0033 'International Tables Vol C Tables 4.2.6.8 and 6.1.1.4'
O O 0.0106 0.0060 'International Tables Vol C Tables 4.2.6.8 and 6.1.1.4'
Fe Fe 0.3463 0.8444 'International Tables Vol C Tables 4.2.6.8 and 6.1.1.4'
Mo Mo -1.6832 0.6857 'International Tables Vol C Tables 4.2.6.8 and 6.1.1.4'
H H 0.0000 0.0000 'International Tables Vol C Tables 4.2.6.8 and 6.1.1.4'

loop_
_geom_angle_atom_site_label_1
_geom_angle_atom_site_label_2
_geom_angle_atom_site_label_3
_geom_angle
_geom_angle_site_symmetry_1
_geom_angle_site_symmetry_3
_geom_angle_publ_flag
C1 Mo1 C1 137.06(14) . 2_655 ?
C1 Mo1 C2 76.09(10) . . ?
C1 Mo1 C2 118.51(10) 2_655 . ?
C1 Mo1 C2 118.51(10) . 2_655 ?
C1 Mo1 C2 76.09(10) 2_655 2_655 ?
C2 Mo1 C2 142.22(14) . 2_655 ?
C1 Mo1 C3 70.44(10) . . ?
C1 Mo1 C3 76.84(10) 2_655 . ?
C2 Mo1 C3 141.02(10) . . ?
C2 Mo1 C3 73.75(10) 2_655 . ?
C1 Mo1 C3 76.84(10) . 2_655 ?
C1 Mo1 C3 70.44(10) 2_655 2_655 ?
C2 Mo1 C3 73.75(10) . 2_655 ?
C2 Mo1 C3 141.02(10) 2_655 2_655 ?
C3 Mo1 C3 79.59(15) . 2_655 ?
C1 Mo1 C4 143.48(10) . 6 ?
C1 Mo1 C4 76.28(10) 2_655 6 ?
C2 Mo1 C4 73.02(10) . 6 ?
C2 Mo1 C4 77.94(10) 2_655 6 ?
C3 Mo1 C4 144.73(10) . 6 ?
C3 Mo1 C4 111.87(10) 2_655 6 ?
C1 Mo1 C4 76.28(10) . 5_656 ?
C1 Mo1 C4 143.48(10) 2_655 5_656 ?
C2 Mo1 C4 77.94(10) . 5_656 ?
C2 Mo1 C4 73.02(10) 2_655 5_656 ?
C3 Mo1 C4 111.87(10) . 5_656 ?
C3 Mo1 C4 144.73(10) 2_655 5_656 ?
C4 Mo1 C4 78.62(13) 6 5_656 ?
O3 Fe1 N1 87.74(8) . . ?
O3 Fe1 O2 91.24(8) . . ?
N1 Fe1 O2 175.74(8) . . ?
O3 Fe1 N4 89.84(8) . . ?
N1 Fe1 N4 94.81(9) . . ?
O2 Fe1 N4 89.32(8) . . ?
O3 Fe1 O4 175.49(8) . 3_445 ?
N1 Fe1 O4 89.99(8) . 3_445 ?
O2 Fe1 O4 90.75(8) . 3_445 ?
N4 Fe1 O4 94.23(8) . 3_445 ?
O3 Fe1 O1 93.38(7) . . ?
N1 Fe1 O1 89.70(8) . . ?
O2 Fe1 O1 86.23(8) . . ?
N4 Fe1 O1 174.56(8) . . ?
O4 Fe1 O1 82.72(7) 3_445 . ?
N6 O4 Fe1 116.91(15) . 3 ?
Fe1 O1 H1A 130.0(19) . . ?
Fe1 O1 H1B 125.7(19) . . ?
H1A O1 H1B 103(2) . . ?
N5 O3 Fe1 113.53(15) . . ?
Fe1 O2 H2A 112(2) . . ?
Fe1 O2 H2B 126(2) . . ?
H2A O2 H2B 110(3) . . ?
H5A O5 H5B 107(3) . . ?
H6A O6 H6B 110(3) . . ?
C1 N1 Fe1 177.7(2) . . ?
C4 N4 Fe1 175.6(2) . . ?
C12 N6 C13 121.7(2) . . ?
C12 N6 O4 118.9(2) . . ?
C13 N6 O4 119.3(2) . . ?
O3 N5 C5 119.1(2) . . ?
O3 N5 C7 119.0(2) . . ?
C5 N5 C7 121.9(2) . . ?
H7A O7 H7B 105(3) . . ?
N4 C4 Mo1 176.6(2) . 5_656 ?
N2 C2 Mo1 176.8(2) . . ?
N5 C5 C6 119.4(3) . . ?
N5 C5 H5 120.3 . . ?
C6 C5 H5 120.3 . . ?
C12 C11 C10 120.4(3) . . ?
C12 C11 H11 119.8 . . ?
C10 C11 H11 119.8 . . ?
C13 C14 C10 120.3(3) . . ?
C13 C14 H14 119.9 . . ?
C10 C14 H14 119.9 . . ?
N6 C13 C14 120.1(3) . . ?
N6 C13 H13 119.9 . . ?
C14 C13 H13 119.9 . . ?
C5 C6 C9 120.7(3) . . ?
C5 C6 H6 119.6 . . ?
C9 C6 H6 119.6 . . ?
N1 C1 Mo1 175.9(2) . . ?
N3 C3 Mo1 176.9(3) . . ?
C7 C8 C9 120.4(3) . . ?
C7 C8 H8 119.8 . . ?
C9 C8 H8 119.8 . . ?
C8 C9 C6 117.6(3) . . ?
C8 C9 C10 120.8(3) . . ?
C6 C9 C10 121.5(3) . . ?
N6 C12 C11 119.5(3) . . ?
N6 C12 H12 120.2 . . ?
C11 C12 H12 120.2 . . ?
C14 C10 C11 117.9(3) . . ?
C14 C10 C9 119.9(3) . . ?
C11 C10 C9 122.1(3) . . ?
N5 C7 C8 119.9(3) . . ?
N5 C7 H7 120.1 . . ?
C8 C7 H7 120.1 . . ?

loop_
_geom_bond_atom_site_label_1
_geom_bond_atom_site_label_2
_geom_bond_distance
_geom_bond_site_symmetry_2
_geom_bond_publ_flag
Mo1 C1 2.148(3) . ?
Mo1 C1 2.149(3) 2_655 ?
Mo1 C2 2.160(3) . ?
Mo1 C2 2.160(3) 2_655 ?
Mo1 C3 2.160(3) . ?
Mo1 C3 2.160(3) 2_655 ?
Mo1 C4 2.168(3) 6 ?
Mo1 C4 2.168(3) 5_656 ?
Fe1 O3 2.092(2) . ?
Fe1 N1 2.117(2) . ?
Fe1 O2 2.119(2) . ?
Fe1 N4 2.122(2) . ?
Fe1 O4 2.140(2) 3_445 ?
Fe1 O1 2.1917(19) . ?
O4 N6 1.350(3) . ?
O1 H1A 0.906(17) . ?
O1 H1B 0.928(17) . ?
O3 N5 1.344(3) . ?
O2 H2A 0.916(18) . ?
O2 H2B 0.914(18) . ?
O5 H5A 0.932(18) . ?
O5 H5B 0.899(18) . ?
O6 H6A 0.909(18) . ?
O6 H6B 0.919(18) . ?
N3 C3 1.153(4) . ?
N1 C1 1.149(4) . ?
N4 C4 1.148(4) . ?
N6 C12 1.345(4) . ?
N6 C13 1.346(4) . ?
N5 C5 1.346(4) . ?
N5 C7 1.349(4) . ?
O7 H7A 0.923(18) . ?
O7 H7B 0.942(18) . ?
C2 N2 1.154(4) . ?
C5 C6 1.370(4) . ?
C5 H5 0.9500 . ?
C11 C12 1.376(4) . ?
C11 C10 1.391(4) . ?
C11 H11 0.9500 . ?
C14 C13 1.367(4) . ?
C14 C10 1.390(4) . ?
C14 H14 0.9500 . ?
C13 H13 0.9500 . ?
C6 C9 1.395(4) . ?
C6 H6 0.9500 . ?
C8 C7 1.366(4) . ?
C8 C9 1.395(4) . ?
C8 H8 0.9500 . ?
C9 C10 1.476(4) . ?
C12 H12 0.9500 . ?
C7 H7 0.9500 . ?
